data_7244810
loop_
_publ_author_name
'Hatcher, Lauren E.'
'Coulson, Ben A.'

_publ_section_title
;
 Exploring the influence of polymorphism and chromophore co-ligands on
 linkage isomer photoswitching in [Pd(bpy4dca)(NO2)2]
;
_journal_name_full CrystEngComm
_journal_paper_doi 10.1039/D2CE00213B
_journal_year 2022
_chemical_formula_moiety 'C14 H12 N4 O8 Pd'
_chemical_formula_sum 'C14 H12 N4 O8 Pd'
_chemical_formula_weight 470.68
_chemical_name_systematic
;
Dinitro-(dimethyl 2,2'-bipyridine-4,4'-dicarboxylate)palladium(II)
;
_chemical_properties_physical Light-sensitive,Photo-sensitive
_space_group_crystal_system monoclinic
_space_group_IT_number 14
_space_group_name_Hall '-P 2yn'
_space_group_name_H-M_alt 'P 1 21/n 1'
_atom_sites_solution_hydrogens geom
_audit_creation_method SHELXL-2018/3
_audit_update_record
;
2022-02-14 deposited with the CCDC.	2022-03-25 downloaded from the CCDC.
;
_cell_angle_alpha 90
_cell_angle_beta 93.882(3)
_cell_angle_gamma 90
_cell_formula_units_Z 4
_cell_length_a 8.5180(3)
_cell_length_b 7.8123(3)
_cell_length_c 24.9061(7)
_cell_measurement_reflns_used 2533
_cell_measurement_temperature 150(2)
_cell_measurement_theta_max 26.5450
_cell_measurement_theta_min 3.6670
_cell_volume 1653.58(10)
_computing_cell_refinement 'CrysAlisPro 1.171.40.67a (Rigaku OD, 2019)'
_computing_data_collection 'CrysAlisPro 1.171.40.67a (Rigaku OD, 2019)'
_computing_data_reduction 'CrysAlisPro 1.171.40.67a (Rigaku OD, 2019)'
_computing_structure_refinement 'SHELXL-2018/3 (Sheldrick, 2018)'
_computing_structure_solution 'SHELXT 2018/2 (Sheldrick, 2018)'
_diffrn_ambient_temperature 150(2)
_diffrn_measured_fraction_theta_full 0.998
_diffrn_measured_fraction_theta_max 0.999
_diffrn_measurement_device_type 'Xcalibur, Atlas, Gemini ultra'
_diffrn_measurement_method '\w scans'
_diffrn_radiation_type MoK\a
_diffrn_radiation_wavelength 0.71073
_diffrn_reflns_av_R_equivalents 0.0431
_diffrn_reflns_av_unetI/netI 0.0723
_diffrn_reflns_Laue_measured_fraction_full 0.998
_diffrn_reflns_Laue_measured_fraction_max 0.999
_diffrn_reflns_limit_h_max 10
_diffrn_reflns_limit_h_min -7
_diffrn_reflns_limit_k_max 9
_diffrn_reflns_limit_k_min -9
_diffrn_reflns_limit_l_max 30
_diffrn_reflns_limit_l_min -31
_diffrn_reflns_number 6813
_diffrn_reflns_point_group_measured_fraction_full 0.998
_diffrn_reflns_point_group_measured_fraction_max 0.999
_diffrn_reflns_theta_full 25.242
_diffrn_reflns_theta_max 26.367
_diffrn_reflns_theta_min 3.279
_diffrn_source 'fine-focus sealed X-ray tube'
_diffrn_source_type 'Enhance (Mo) X-ray Source'
_exptl_absorpt_coefficient_mu 1.177
_exptl_absorpt_correction_T_max 1.00000
_exptl_absorpt_correction_T_min 0.91380
_exptl_absorpt_correction_type multi-scan
_exptl_absorpt_process_details
;
CrysAlisPro 1.171.40.67a (Rigaku Oxford Diffraction, 2019)
Empirical absorption correction using spherical harmonics,
 implemented in SCALE3 ABSPACK scaling algorithm.
;
_exptl_crystal_colour yellow
_exptl_crystal_density_diffrn 1.891
_exptl_crystal_description block
_exptl_crystal_F_000 936
_exptl_crystal_recrystallization_method 'Re-crystallisation from solvent: Acetonitrile/water'
_exptl_crystal_size_max 0.300
_exptl_crystal_size_mid 0.200
_exptl_crystal_size_min 0.100
_refine_diff_density_max 0.977
_refine_diff_density_min -0.980
_refine_diff_density_rms 0.113
_refine_ls_extinction_method none
_refine_ls_goodness_of_fit_ref 1.047
_refine_ls_hydrogen_treatment constr
_refine_ls_matrix_type full
_refine_ls_number_parameters 266
_refine_ls_number_reflns 3386
_refine_ls_number_restraints 258
_refine_ls_restrained_S_all 1.032
_refine_ls_R_factor_all 0.0776
_refine_ls_R_factor_gt 0.0477
_refine_ls_shift/su_max 0.002
_refine_ls_shift/su_mean 0.000
_refine_ls_structure_factor_coef Fsqd
_refine_ls_weighting_details 'w=1/[\s^2^(Fo^2^)+(0.0282P)^2^+1.9145P] where P=(Fo^2^+2Fc^2^)/3'
_refine_ls_weighting_scheme calc
_refine_ls_wR_factor_gt 0.0864
_refine_ls_wR_factor_ref 0.1006
_reflns_Friedel_coverage 0.000
_reflns_number_gt 2432
_reflns_number_total 3386
_reflns_threshold_expression 'I > 2\s(I)'
_cod_data_source_file d2ce00213b3.cif
_cod_data_source_block Poly2_3h-470nm_150K
_cod_original_sg_symbol_H-M 'P 21/n'
_cod_database_code 7244810
_shelx_shelxl_version_number 2018/3
_shelx_space_group_comment
;
The symmetry employed for this shelxl refinement is uniquely defined
by the following loop, which should always be used as a source of
symmetry information in preference to the above space-group names.
They are only intended as comments.
;
_shelx_estimated_absorpt_t_min 0.719
_shelx_estimated_absorpt_t_max 0.891

loop_
_space_group_symop_operation_xyz
'x, y, z'
'-x+1/2, y+1/2, -z+1/2'
'-x, -y, -z'
'x-1/2, -y-1/2, z-1/2'

loop_
_atom_site_label
_atom_site_type_symbol
_atom_site_fract_x
_atom_site_fract_y
_atom_site_fract_z
_atom_site_U_iso_or_equiv
_atom_site_adp_type
_atom_site_occupancy
_atom_site_site_symmetry_order
_atom_site_calc_flag
_atom_site_refinement_flags_posn
_atom_site_refinement_flags_adp
_atom_site_refinement_flags_occupancy
_atom_site_disorder_assembly
_atom_site_disorder_group
Pd1 Pd 0.30781(5) 0.54686(5) 0.50559(2) 0.03413(15) Uani 1 1 d . . . . .
O5 O 0.6417(5) 0.9755(4) 0.73269(14) 0.0461(10) Uani 1 1 d . . . . .
O6 O 0.5786(4) 0.7212(4) 0.76656(13) 0.0358(8) Uani 1 1 d . . . . .
O7 O 0.2318(4) -0.0055(4) 0.72288(12) 0.0321(8) Uani 1 1 d . . . . .
O8 O 0.0565(4) -0.1156(4) 0.66109(13) 0.0391(9) Uani 1 1 d . . . . .
N3 N 0.3937(4) 0.6547(5) 0.57524(14) 0.0268(8) Uani 1 1 d . . . . .
N4 N 0.2631(5) 0.3570(5) 0.55700(15) 0.0308(9) Uani 1 1 d . . . . .
C1 C 0.4666(6) 0.8061(6) 0.5800(2) 0.0340(11) Uani 1 1 d . . . . .
H1 H 0.476481 0.873576 0.548676 0.041 Uiso 1 1 calc R U . . .
C2 C 0.5282(6) 0.8678(6) 0.62913(19) 0.0314(10) Uani 1 1 d . . . . .
H2 H 0.578621 0.976259 0.631536 0.038 Uiso 1 1 calc R U . . .
C3 C 0.5150(5) 0.7687(6) 0.67465(18) 0.0265(9) Uani 1 1 d . . . . .
C4 C 0.4412(5) 0.6103(6) 0.66966(18) 0.0258(10) Uani 1 1 d . . . . .
H4 H 0.431754 0.539664 0.700315 0.031 Uiso 1 1 calc R U . . .
C5 C 0.3821(5) 0.5575(6) 0.61968(17) 0.0247(9) Uani 1 1 d . . . . .
C6 C 0.3040(5) 0.3899(6) 0.60955(17) 0.0253(9) Uani 1 1 d . . . . .
C7 C 0.2750(5) 0.2747(6) 0.64928(18) 0.0264(10) Uani 1 1 d . . . . .
H7 H 0.306146 0.299409 0.685801 0.032 Uiso 1 1 calc R U . . .
C8 C 0.1994(5) 0.1207(6) 0.63549(17) 0.0264(9) Uani 1 1 d . . . . .
C9 C 0.1572(6) 0.0889(6) 0.58189(18) 0.0345(11) Uani 1 1 d . . . . .
H9 H 0.104724 -0.014402 0.571483 0.041 Uiso 1 1 calc R U . . .
C10 C 0.1915(6) 0.2075(6) 0.54375(19) 0.0362(12) Uani 1 1 d . . . . .
H10 H 0.164083 0.183543 0.506911 0.043 Uiso 1 1 calc R U . . .
C11 C 0.5848(6) 0.8348(6) 0.72741(19) 0.0309(10) Uani 1 1 d . . . . .
C12 C 0.6556(6) 0.7700(7) 0.81814(19) 0.0420(13) Uani 1 1 d . . . . .
H12A H 0.763844 0.806018 0.813045 0.063 Uiso 1 1 calc R U . . .
H12B H 0.657025 0.672097 0.842752 0.063 Uiso 1 1 calc R U . . .
H12C H 0.598024 0.864957 0.833402 0.063 Uiso 1 1 calc R U . . .
C13 C 0.1663(6) -0.0042(5) 0.67842(18) 0.0255(9) Uani 1 1 d . . . . .
C14 C 0.0088(7) -0.2410(6) 0.6998(2) 0.0426(14) Uani 1 1 d . . . . .
H14A H -0.068789 -0.318921 0.682169 0.064 Uiso 1 1 calc R U . . .
H14B H -0.037971 -0.182218 0.729566 0.064 Uiso 1 1 calc R U . . .
H14C H 0.100917 -0.306400 0.713666 0.064 Uiso 1 1 calc R U . . .
N1 N 0.3207(18) 0.757(2) 0.4593(6) 0.0484(15) Uani 0.299(6) 1 d D . P A 1
O1 O 0.3928(15) 0.7398(16) 0.4199(5) 0.0483(14) Uani 0.299(6) 1 d D . P A 1
O2 O 0.255(2) 0.8888(19) 0.4692(6) 0.0492(15) Uani 0.299(6) 1 d D . P A 1
N1A N 0.2961(9) 0.8706(9) 0.4499(3) 0.0484(15) Uani 0.701(6) 1 d D . P A 2
O1A O 0.3803(7) 0.7355(8) 0.4563(2) 0.0483(14) Uani 0.701(6) 1 d D . P A 2
O2A O 0.1745(7) 0.8658(7) 0.4762(2) 0.0492(15) Uani 0.701(6) 1 d D . P A 2
N2 N 0.1783(15) 0.4545(17) 0.4409(5) 0.0501(15) Uani 0.326(5) 1 d D . P A 3
O3 O 0.2529(13) 0.4386(17) 0.4018(4) 0.0549(14) Uani 0.326(5) 1 d D . P A 3
O4 O 0.0403(14) 0.4266(19) 0.4403(6) 0.0612(18) Uani 0.326(5) 1 d D . P A 3
N2A N 0.1286(8) 0.4053(9) 0.4141(3) 0.0501(15) Uani 0.674(5) 1 d D . P A 4
O3A O 0.2616(6) 0.3943(8) 0.4400(2) 0.0549(14) Uani 0.674(5) 1 d D . P A 4
O4A O 0.0433(7) 0.5202(9) 0.4292(3) 0.0612(18) Uani 0.674(5) 1 d D . P A 4

loop_
_atom_site_aniso_label
_atom_site_aniso_U_11
_atom_site_aniso_U_22
_atom_site_aniso_U_33
_atom_site_aniso_U_23
_atom_site_aniso_U_13
_atom_site_aniso_U_12
Pd1 0.0464(3) 0.0339(2) 0.0218(2) 0.00380(17) 0.00028(16) -0.0028(2)
O5 0.061(3) 0.0385(17) 0.040(2) -0.0122(16) 0.0117(18) -0.0178(17)
O6 0.038(2) 0.0371(19) 0.0312(15) -0.0075(13) -0.0030(14) -0.0043(15)
O7 0.035(2) 0.0352(19) 0.0262(14) 0.0002(14) -0.0003(13) -0.0008(15)
O8 0.052(2) 0.0336(18) 0.0303(17) 0.0045(14) -0.0052(15) -0.0143(15)
N3 0.029(2) 0.0268(16) 0.0250(16) 0.0012(13) 0.0027(15) 0.0026(15)
N4 0.038(2) 0.0300(17) 0.0242(15) 0.0008(14) 0.0015(15) 0.0012(16)
C1 0.038(3) 0.0287(19) 0.035(2) 0.0033(18) 0.0041(19) -0.0012(18)
C2 0.033(3) 0.023(2) 0.0382(19) -0.0003(15) 0.0058(17) -0.002(2)
C3 0.025(2) 0.0240(18) 0.0312(17) -0.0049(14) 0.0063(16) 0.0024(16)
C4 0.026(2) 0.0250(18) 0.0265(18) 0.0014(16) 0.0050(16) 0.0000(16)
C5 0.024(2) 0.0248(18) 0.0259(16) 0.0018(13) 0.0034(15) 0.0048(16)
C6 0.026(2) 0.0255(17) 0.0247(16) -0.0010(13) 0.0032(15) 0.0041(16)
C7 0.026(2) 0.0280(18) 0.025(2) 0.0004(15) 0.0014(17) 0.0031(16)
C8 0.027(2) 0.0264(18) 0.0259(17) 0.0013(14) -0.0002(16) 0.0033(16)
C9 0.043(3) 0.031(2) 0.0281(18) -0.0010(16) -0.0030(18) -0.004(2)
C10 0.050(3) 0.035(2) 0.023(2) -0.0035(16) 0.000(2) -0.0039(19)
C11 0.027(3) 0.0315(18) 0.0345(18) -0.0095(14) 0.0075(17) -0.0012(16)
C12 0.043(3) 0.051(3) 0.031(2) -0.012(2) -0.002(2) -0.008(3)
C13 0.029(2) 0.0203(18) 0.0271(16) -0.0020(14) 0.0014(14) 0.0049(15)
C14 0.058(4) 0.035(3) 0.034(3) 0.006(2) -0.002(2) -0.016(3)
N1 0.060(4) 0.043(2) 0.043(3) 0.010(2) 0.007(2) 0.002(2)
O1 0.055(3) 0.053(3) 0.036(2) 0.014(2) 0.002(3) 0.007(2)
O2 0.055(4) 0.037(2) 0.056(3) 0.006(2) 0.009(3) -0.003(2)
N1A 0.060(4) 0.043(2) 0.043(3) 0.010(2) 0.007(2) 0.002(2)
O1A 0.055(3) 0.053(3) 0.036(2) 0.014(2) 0.002(3) 0.007(2)
O2A 0.055(4) 0.037(2) 0.056(3) 0.006(2) 0.009(3) -0.003(2)
N2 0.047(3) 0.068(4) 0.034(2) 0.000(2) -0.0042(19) 0.005(2)
O3 0.050(3) 0.080(4) 0.033(2) 0.000(3) -0.004(2) 0.009(3)
O4 0.045(2) 0.075(4) 0.063(4) -0.012(4) -0.007(2) 0.006(3)
N2A 0.047(3) 0.068(4) 0.034(2) 0.000(2) -0.0042(19) 0.005(2)
O3A 0.050(3) 0.080(4) 0.033(2) 0.000(3) -0.004(2) 0.009(3)
O4A 0.045(2) 0.075(4) 0.063(4) -0.012(4) -0.007(2) 0.006(3)

loop_
_atom_type_symbol
_atom_type_description
_atom_type_scat_dispersion_real
_atom_type_scat_dispersion_imag
_atom_type_scat_source
C C 0.0033 0.0016 'International Tables Vol C Tables 4.2.6.8 and 6.1.1.4'
H H 0.0000 0.0000 'International Tables Vol C Tables 4.2.6.8 and 6.1.1.4'
N N 0.0061 0.0033 'International Tables Vol C Tables 4.2.6.8 and 6.1.1.4'
O O 0.0106 0.0060 'International Tables Vol C Tables 4.2.6.8 and 6.1.1.4'
Pd Pd -0.9988 1.0072 'International Tables Vol C Tables 4.2.6.8 and 6.1.1.4'

loop_
_geom_angle_atom_site_label_1
_geom_angle_atom_site_label_2
_geom_angle_atom_site_label_3
_geom_angle
_geom_angle_site_symmetry_1
_geom_angle_site_symmetry_3
_geom_angle_publ_flag
N4 Pd1 N1 170.1(4) . . ?
N4 Pd1 N3 80.46(15) . . ?
N1 Pd1 N3 96.9(5) . . ?
N4 Pd1 N2 97.3(4) . . ?
N3 Pd1 N2 168.1(4) . . ?
N4 Pd1 O3A 92.6(2) . . ?
N3 Pd1 O3A 166.10(19) . . ?
N4 Pd1 O1A 173.3(2) . . ?
N3 Pd1 O1A 96.2(2) . . ?
C11 O6 C12 115.9(4) . . ?
C13 O8 C14 116.7(3) . . ?
C1 N3 C5 118.9(4) . . ?
C1 N3 Pd1 125.7(3) . . ?
C5 N3 Pd1 115.2(3) . . ?
C10 N4 C6 118.9(4) . . ?
C10 N4 Pd1 125.8(3) . . ?
C6 N4 Pd1 115.3(3) . . ?
N3 C1 C2 122.1(4) . . ?
N3 C1 H1 118.9 . . ?
C2 C1 H1 118.9 . . ?
C3 C2 C1 118.8(4) . . ?
C3 C2 H2 120.6 . . ?
C1 C2 H2 120.6 . . ?
C2 C3 C4 119.1(4) . . ?
C2 C3 C11 118.5(4) . . ?
C4 C3 C11 122.4(4) . . ?
C5 C4 C3 119.0(4) . . ?
C5 C4 H4 120.5 . . ?
C3 C4 H4 120.5 . . ?
N3 C5 C4 122.0(4) . . ?
N3 C5 C6 114.4(4) . . ?
C4 C5 C6 123.5(4) . . ?
N4 C6 C7 121.6(4) . . ?
N4 C6 C5 114.5(4) . . ?
C7 C6 C5 123.9(4) . . ?
C6 C7 C8 119.4(4) . . ?
C6 C7 H7 120.3 . . ?
C8 C7 H7 120.3 . . ?
C9 C8 C7 118.6(4) . . ?
C9 C8 C13 121.8(4) . . ?
C7 C8 C13 119.7(4) . . ?
C10 C9 C8 119.6(4) . . ?
C10 C9 H9 120.2 . . ?
C8 C9 H9 120.2 . . ?
N4 C10 C9 122.0(4) . . ?
N4 C10 H10 119.0 . . ?
C9 C10 H10 119.0 . . ?
O5 C11 O6 124.6(4) . . ?
O5 C11 C3 122.9(5) . . ?
O6 C11 C3 112.5(4) . . ?
O6 C12 H12A 109.5 . . ?
O6 C12 H12B 109.5 . . ?
H12A C12 H12B 109.5 . . ?
O6 C12 H12C 109.5 . . ?
H12A C12 H12C 109.5 . . ?
H12B C12 H12C 109.5 . . ?
O7 C13 O8 124.4(4) . . ?
O7 C13 C8 124.5(4) . . ?
O8 C13 C8 111.1(4) . . ?
O8 C14 H14A 109.5 . . ?
O8 C14 H14B 109.5 . . ?
H14A C14 H14B 109.5 . . ?
O8 C14 H14C 109.5 . . ?
H14A C14 H14C 109.5 . . ?
H14B C14 H14C 109.5 . . ?
O1 N1 O2 122.3(13) . . ?
O1 N1 Pd1 115.3(10) . . ?
O2 N1 Pd1 122.3(11) . . ?
O2A N1A O1A 112.5(6) . . ?
N1A O1A Pd1 118.8(5) . . ?
O4 N2 O3 122.9(12) . . ?
O4 N2 Pd1 123.9(10) . . ?
O3 N2 Pd1 113.1(10) . . ?
O4A N2A O3A 114.8(7) . . ?
N2A O3A Pd1 119.0(5) . . ?

loop_
_geom_bond_atom_site_label_1
_geom_bond_atom_site_label_2
_geom_bond_distance
_geom_bond_site_symmetry_2
_geom_bond_publ_flag
Pd1 N4 2.013(4) . ?
Pd1 N1 2.014(15) . ?
Pd1 N3 2.021(4) . ?
Pd1 N2 2.023(13) . ?
Pd1 O3A 2.039(6) . ?
Pd1 O1A 2.040(6) . ?
O5 C11 1.205(5) . ?
O6 C11 1.322(6) . ?
O6 C12 1.454(5) . ?
O7 C13 1.206(5) . ?
O8 C13 1.328(5) . ?
O8 C14 1.451(6) . ?
N3 C1 1.338(6) . ?
N3 C5 1.352(5) . ?
N4 C10 1.348(6) . ?
N4 C6 1.356(5) . ?
C1 C2 1.384(6) . ?
C1 H1 0.9500 . ?
C2 C3 1.384(6) . ?
C2 H2 0.9500 . ?
C3 C4 1.390(6) . ?
C3 C11 1.497(6) . ?
C4 C5 1.374(6) . ?
C4 H4 0.9500 . ?
C5 C6 1.482(6) . ?
C6 C7 1.373(6) . ?
C7 C8 1.396(6) . ?
C7 H7 0.9500 . ?
C8 C9 1.381(6) . ?
C8 C13 1.489(6) . ?
C9 C10 1.373(7) . ?
C9 H9 0.9500 . ?
C10 H10 0.9500 . ?
C12 H12A 0.9800 . ?
C12 H12B 0.9800 . ?
C12 H12C 0.9800 . ?
C14 H14A 0.9800 . ?
C14 H14B 0.9800 . ?
C14 H14C 0.9800 . ?
N1 O1 1.200(9) . ?
N1 O2 1.205(9) . ?
N1A O2A 1.263(7) . ?
N1A O1A 1.280(7) . ?
N2 O4 1.195(9) . ?
N2 O3 1.205(9) . ?
N2A O4A 1.231(7) . ?
N2A O3A 1.268(7) . ?

loop_
_geom_hbond_atom_site_label_D
_geom_hbond_atom_site_label_H
_geom_hbond_atom_site_label_A
_geom_hbond_distance_DH
_geom_hbond_distance_HA
_geom_hbond_distance_DA
_geom_hbond_angle_DHA
_geom_hbond_site_symmetry_A
_geom_hbond_publ_flag
C1 H1 N1^a 0.95 2.67 3.198(16) 115.4 . yes
C1 H1 O1A^b 0.95 2.62 3.166(8) 116.9 . yes
C2 H2 O1^a 0.95 2.58 3.384(14) 142.4 3_676 yes
C2 H2 N1A^b 0.95 2.64 3.270(8) 124.0 3_676 yes
C4 H4 O7 0.95 2.47 3.269(6) 142.1 2_556 yes
C9 H9 O2A^b 0.95 2.65 3.168(8) 114.4 1_545 yes
C10 H10 O2^a 0.95 2.62 3.174(14) 117.3 1_545 yes
C10 H10 O2A^b 0.95 2.60 3.153(7) 117.4 1_545 yes
C10 H10 N2^c 0.95 2.69 3.202(13) 114.6 . yes
C10 H10 O4^c 0.95 2.69 3.283(17) 121.1 . yes
C10 H10 O3A^d 0.95 2.52 3.062(8) 116.0 . yes
C12 H12C O3^c 0.98 2.59 3.158(13) 117.3 4_676 yes
C12 H12C O4A^d 0.98 2.62 3.408(9) 137.5 4_676 yes
C14 H14A O3^c 0.98 2.69 3.603(13) 154.4 3_556 yes
C14 H14A N2A^d 0.98 2.51 3.257(8) 133.0 3_556 yes
C14 H14C O7 0.98 2.58 3.506(6) 158.1 2_546 yes

loop_
_geom_torsion_atom_site_label_1
_geom_torsion_atom_site_label_2
_geom_torsion_atom_site_label_3
_geom_torsion_atom_site_label_4
_geom_torsion
_geom_torsion_site_symmetry_1
_geom_torsion_site_symmetry_2
_geom_torsion_site_symmetry_3
_geom_torsion_site_symmetry_4
_geom_torsion_publ_flag
C5 N3 C1 C2 -1.1(7) . . . . ?
Pd1 N3 C1 C2 -177.2(4) . . . . ?
N3 C1 C2 C3 0.6(7) . . . . ?
C1 C2 C3 C4 0.3(7) . . . . ?
C1 C2 C3 C11 178.8(4) . . . . ?
C2 C3 C4 C5 -0.6(7) . . . . ?
C11 C3 C4 C5 -179.0(4) . . . . ?
C1 N3 C5 C4 0.8(7) . . . . ?
Pd1 N3 C5 C4 177.2(4) . . . . ?
C1 N3 C5 C6 -178.1(4) . . . . ?
Pd1 N3 C5 C6 -1.6(5) . . . . ?
C3 C4 C5 N3 0.1(7) . . . . ?
C3 C4 C5 C6 178.8(4) . . . . ?
C10 N4 C6 C7 0.3(7) . . . . ?
Pd1 N4 C6 C7 177.6(3) . . . . ?
C10 N4 C6 C5 179.9(4) . . . . ?
Pd1 N4 C6 C5 -2.9(5) . . . . ?
N3 C5 C6 N4 3.0(6) . . . . ?
C4 C5 C6 N4 -175.9(4) . . . . ?
N3 C5 C6 C7 -177.5(4) . . . . ?
C4 C5 C6 C7 3.7(7) . . . . ?
N4 C6 C7 C8 -1.0(7) . . . . ?
C5 C6 C7 C8 179.5(4) . . . . ?
C6 C7 C8 C9 0.5(7) . . . . ?
C6 C7 C8 C13 -179.5(4) . . . . ?
C7 C8 C9 C10 0.6(7) . . . . ?
C13 C8 C9 C10 -179.4(5) . . . . ?
C6 N4 C10 C9 0.9(8) . . . . ?
Pd1 N4 C10 C9 -176.1(4) . . . . ?
C8 C9 C10 N4 -1.3(8) . . . . ?
C12 O6 C11 O5 -3.9(7) . . . . ?
C12 O6 C11 C3 175.1(4) . . . . ?
C2 C3 C11 O5 5.5(7) . . . . ?
C4 C3 C11 O5 -176.1(5) . . . . ?
C2 C3 C11 O6 -173.5(4) . . . . ?
C4 C3 C11 O6 4.9(7) . . . . ?
C14 O8 C13 O7 3.1(7) . . . . ?
C14 O8 C13 C8 -177.8(4) . . . . ?
C9 C8 C13 O7 160.8(5) . . . . ?
C7 C8 C13 O7 -19.2(7) . . . . ?
C9 C8 C13 O8 -18.4(6) . . . . ?
C7 C8 C13 O8 161.6(4) . . . . ?
O2A N1A O1A Pd1 -0.3(9) . . . . ?
O4A N2A O3A Pd1 5.7(10) . . . . ?
